data_4025586
loop_
_publ_author_name
'Jean-Christophe Monbaliu'
'Bernard Tinant'
'Jacqueline Marchand-Brynaert'

_publ_section_title
;
 [4 + 2] Cycloadditions of 1-Phosphono-1,3-butadienes with Nitroso
 Heterodienophiles: A Versatile Synthetic Route for Polyfunctionalized
 Aminophosphonic Derivatives
;
_journal_name_full 'Journal of Organic Chemistry'
_journal_page_first 5478
_journal_page_last 5486
_journal_paper_doi 10.1021/jo100230r
_journal_volume 75
_journal_year 2010
_chemical_formula_sum 'C13 H26 N O8 P'
_chemical_formula_weight 355.32
_space_group_IT_number 14
_symmetry_cell_setting monoclinic
_symmetry_space_group_name_Hall '-P 2yn'
_symmetry_space_group_name_H-M 'P 1 21/n 1'
_atom_sites_solution_hydrogens geom
_atom_sites_solution_primary direct
_atom_sites_solution_secondary difmap
_audit_creation_method SHELXL-97
_cell_angle_alpha 90.00
_cell_angle_beta 94.955(4)
_cell_angle_gamma 90.00
_cell_formula_units_Z 4
_cell_length_a 14.5260(10)
_cell_length_b 8.159(3)
_cell_length_c 15.267(7)
_cell_measurement_temperature 146(2)
_cell_volume 1802.6(11)
_computing_structure_refinement 'SHELXL-97 (Sheldrick, 1997)'
_computing_structure_solution 'SHELXS-97 (Sheldrick, 1990)'
_diffrn_ambient_temperature 146(2)
_diffrn_measured_fraction_theta_full 0.895
_diffrn_measured_fraction_theta_max 0.895
_diffrn_radiation_monochromator graphite
_diffrn_radiation_source 'fine-focus sealed tube'
_diffrn_radiation_type MoK\a
_diffrn_radiation_wavelength 0.71073
_diffrn_reflns_av_R_equivalents 0.0395
_diffrn_reflns_av_sigmaI/netI 0.0753
_diffrn_reflns_limit_h_max 17
_diffrn_reflns_limit_h_min -19
_diffrn_reflns_limit_k_max 10
_diffrn_reflns_limit_k_min -8
_diffrn_reflns_limit_l_max 20
_diffrn_reflns_limit_l_min -18
_diffrn_reflns_number 13728
_diffrn_reflns_theta_full 28.17
_diffrn_reflns_theta_max 28.17
_diffrn_reflns_theta_min 3.11
_exptl_absorpt_coefficient_mu 0.190
_exptl_absorpt_correction_T_max 0.9813
_exptl_absorpt_correction_T_min 0.9453
_exptl_crystal_colour Colourless
_exptl_crystal_density_diffrn 1.309
_exptl_crystal_density_method 'not measured'
_exptl_crystal_description Prism
_exptl_crystal_F_000 760
_exptl_crystal_size_max 0.30
_exptl_crystal_size_mid 0.10
_exptl_crystal_size_min 0.10
_refine_diff_density_max 0.203
_refine_diff_density_min -0.296
_refine_diff_density_rms 0.046
_refine_ls_extinction_method none
_refine_ls_goodness_of_fit_ref 0.912
_refine_ls_hydrogen_treatment mixed
_refine_ls_matrix_type full
_refine_ls_number_parameters 231
_refine_ls_number_reflns 3964
_refine_ls_number_restraints 203
_refine_ls_restrained_S_all 0.890
_refine_ls_R_factor_all 0.0801
_refine_ls_R_factor_gt 0.0385
_refine_ls_shift/su_max 0.001
_refine_ls_shift/su_mean 0.000
_refine_ls_structure_factor_coef Fsqd
_refine_ls_weighting_details 'calc w=1/[\s^2^(Fo^2^)+(0.0544P)^2^+0.0000P] where P=(Fo^2^+2Fc^2^)/3'
_refine_ls_weighting_scheme calc
_refine_ls_wR_factor_gt 0.0855
_refine_ls_wR_factor_ref 0.0967
_reflns_number_gt 2465
_reflns_number_total 3964
_reflns_threshold_expression >2sigma(I)
_cod_data_source_file jo100230r_si_005.cif
_cod_data_source_block jcmon11
_cod_depositor_comments
;
The following automatic conversions were performed:

data name '_atom_site_symetry_multiplicity' was replaced with
'_atom_site_symmetry_multiplicity' as specified in the replacement
file 'data/replacement-values/replacement_tags.lst'.

Automatic conversion script
Id: cif_correct_tags 9268 2022-04-12 08:56:07Z antanas 
;
_cod_database_code 4025586

loop_
_symmetry_equiv_pos_as_xyz
'x, y, z'
'-x+1/2, y+1/2, -z+1/2'
'-x, -y, -z'
'x-1/2, -y-1/2, z-1/2'

loop_
_atom_site_label
_atom_site_type_symbol
_atom_site_fract_x
_atom_site_fract_y
_atom_site_fract_z
_atom_site_U_iso_or_equiv
_atom_site_adp_type
_atom_site_occupancy
_atom_site_symmetry_multiplicity
_atom_site_calc_flag
_atom_site_refinement_flags
_atom_site_disorder_assembly
_atom_site_disorder_group
P1 P 0.36442(3) 0.39587(6) 0.87456(3) 0.02560(14) Uani 1 1 d U . .
O1 O 0.40497(8) 0.54821(15) 0.91123(8) 0.0362(3) Uani 1 1 d U . .
O2 O 0.42706(8) 0.29337(15) 0.81640(8) 0.0339(3) Uani 1 1 d U B .
O3 O 0.27202(8) 0.43513(14) 0.81804(8) 0.0281(3) Uani 1 1 d U . .
O4 O 0.49758(8) 0.20513(16) 1.01226(8) 0.0283(3) Uani 1 1 d U . .
O5 O 0.37891(9) -0.03003(16) 1.08022(8) 0.0309(3) Uani 1 1 d U . .
O6 O 0.24843(7) 0.28451(14) 0.98181(8) 0.0260(3) Uani 1 1 d U . .
O7 O 0.16841(8) 0.00857(15) 0.92811(8) 0.0317(3) Uani 1 1 d U . .
O8 O 0.16363(8) -0.07374(15) 1.07008(8) 0.0296(3) Uani 1 1 d U . .
N1 N 0.21930(9) 0.17205(18) 1.04431(9) 0.0247(3) Uani 1 1 d U . .
C1 C 0.48175(16) 0.3740(3) 0.75381(14) 0.0517(6) Uani 1 1 d U . .
H1A H 0.5134 0.4707 0.7816 0.062 Uiso 1 1 calc R A 1
H1B H 0.4410 0.4118 0.7024 0.062 Uiso 1 1 calc R A 1
C2 C 0.5517(4) 0.2558(6) 0.7246(3) 0.0484(12) Uani 0.69 1 d PU B 1
H2A H 0.5919 0.2190 0.7757 0.073 Uiso 0.69 1 calc PR B 1
H2B H 0.5890 0.3099 0.6826 0.073 Uiso 0.69 1 calc PR B 1
H2C H 0.5200 0.1611 0.6964 0.073 Uiso 0.69 1 calc PR B 1
C2' C 0.5651(9) 0.338(2) 0.7569(8) 0.101(6) Uani 0.31 1 d PU B 2
H2D H 0.5939 0.3578 0.8164 0.152 Uiso 0.31 1 calc PR B 2
H2E H 0.5954 0.4064 0.7150 0.152 Uiso 0.31 1 calc PR B 2
H2F H 0.5718 0.2224 0.7417 0.152 Uiso 0.31 1 calc PR B 2
C3 C 0.22003(13) 0.3083(2) 0.76690(13) 0.0351(5) Uani 1 1 d U . .
H3A H 0.2267 0.2016 0.7977 0.042 Uiso 1 1 calc R . .
H3B H 0.2439 0.2967 0.7084 0.042 Uiso 1 1 calc R . .
C4 C 0.12175(14) 0.3578(3) 0.75688(16) 0.0536(6) Uani 1 1 d U . .
H4A H 0.0984 0.3665 0.8150 0.080 Uiso 1 1 calc R . .
H4B H 0.0858 0.2755 0.7219 0.080 Uiso 1 1 calc R . .
H4C H 0.1160 0.4642 0.7271 0.080 Uiso 1 1 calc R . .
C5 C 0.33961(11) 0.2432(2) 0.95673(11) 0.0231(4) Uani 1 1 d U . .
H5 H 0.3391 0.1310 0.9304 0.028 Uiso 1 1 calc R . .
C6 C 0.40905(11) 0.2506(2) 1.03749(11) 0.0245(4) Uani 1 1 d U . .
H6 H 0.4118 0.3650 1.0611 0.029 Uiso 1 1 calc R . .
C7 C 0.37915(11) 0.1353(2) 1.10729(11) 0.0277(4) Uani 1 1 d U . .
H7 H 0.4208 0.1485 1.1625 0.033 Uiso 1 1 calc R . .
C8 C 0.27985(11) 0.1749(2) 1.12556(11) 0.0298(4) Uani 1 1 d U . .
H8A H 0.2581 0.0936 1.1673 0.036 Uiso 1 1 calc R . .
H8B H 0.2776 0.2847 1.1529 0.036 Uiso 1 1 calc R . .
C9 C 0.18399(11) 0.0277(2) 1.00586(12) 0.0247(4) Uani 1 1 d U . .
C10 C 0.12951(13) -0.2419(2) 1.04986(12) 0.0323(5) Uani 1 1 d U . .
C11 C 0.1904(2) -0.3270(3) 0.9888(2) 0.0802(10) Uani 1 1 d U . .
H11A H 0.1823 -0.2759 0.9306 0.120 Uiso 1 1 calc R . .
H11B H 0.1733 -0.4431 0.9840 0.120 Uiso 1 1 calc R . .
H11C H 0.2551 -0.3175 1.0122 0.120 Uiso 1 1 calc R . .
C12 C 0.13707(17) -0.3201(3) 1.13972(15) 0.0600(7) Uani 1 1 d U . .
H12A H 0.2018 -0.3199 1.1639 0.090 Uiso 1 1 calc R . .
H12B H 0.1145 -0.4332 1.1350 0.090 Uiso 1 1 calc R . .
H12C H 0.0998 -0.2580 1.1787 0.090 Uiso 1 1 calc R . .
C13 C 0.03010(14) -0.2306(3) 1.01372(15) 0.0492(6) Uani 1 1 d U . .
H13A H -0.0058 -0.1755 1.0565 0.074 Uiso 1 1 calc R . .
H13B H 0.0055 -0.3411 1.0023 0.074 Uiso 1 1 calc R . .
H13C H 0.0259 -0.1679 0.9588 0.074 Uiso 1 1 calc R . .
H4D H 0.5345(14) 0.272(2) 1.0325(12) 0.033(6) Uiso 1 1 d . . .
H5B H 0.4259(15) -0.052(3) 1.0585(14) 0.046(7) Uiso 1 1 d . . .

loop_
_atom_site_aniso_label
_atom_site_aniso_U_11
_atom_site_aniso_U_22
_atom_site_aniso_U_33
_atom_site_aniso_U_23
_atom_site_aniso_U_13
_atom_site_aniso_U_12
P1 0.0226(2) 0.0223(3) 0.0320(3) -0.0018(2) 0.00298(19) -0.0046(2)
O1 0.0358(7) 0.0257(7) 0.0463(8) -0.0015(6) -0.0009(6) -0.0126(6)
O2 0.0316(7) 0.0353(8) 0.0366(7) 0.0016(6) 0.0132(6) -0.0008(6)
O3 0.0293(7) 0.0205(7) 0.0337(7) -0.0010(5) -0.0018(5) -0.0036(5)
O4 0.0175(6) 0.0278(8) 0.0399(8) -0.0101(6) 0.0043(5) -0.0042(6)
O5 0.0231(7) 0.0312(8) 0.0396(8) 0.0041(6) 0.0101(6) 0.0043(6)
O6 0.0194(6) 0.0226(7) 0.0367(7) 0.0014(6) 0.0064(5) 0.0015(5)
O7 0.0384(7) 0.0322(8) 0.0243(7) 0.0008(6) 0.0011(6) -0.0085(6)
O8 0.0297(7) 0.0330(8) 0.0268(6) 0.0040(6) 0.0063(5) -0.0065(6)
N1 0.0206(7) 0.0248(8) 0.0292(8) 0.0000(7) 0.0056(6) -0.0010(6)
C1 0.0473(13) 0.0674(17) 0.0434(13) 0.0199(12) 0.0214(11) 0.0063(12)
C2 0.042(2) 0.065(3) 0.040(3) 0.013(2) 0.0142(19) 0.017(2)
C2' 0.053(6) 0.189(17) 0.068(9) 0.055(9) 0.040(7) 0.011(9)
C3 0.0365(11) 0.0321(12) 0.0351(11) -0.0071(9) -0.0058(9) -0.0073(9)
C4 0.0367(12) 0.0468(15) 0.0740(17) -0.0104(12) -0.0135(11) -0.0020(10)
C5 0.0191(9) 0.0204(10) 0.0303(9) -0.0056(8) 0.0044(7) 0.0010(7)
C6 0.0174(9) 0.0267(10) 0.0297(10) -0.0087(8) 0.0046(7) -0.0002(7)
C7 0.0203(9) 0.0389(12) 0.0236(9) -0.0062(8) -0.0002(7) -0.0006(8)
C8 0.0249(9) 0.0403(12) 0.0248(10) -0.0100(9) 0.0059(8) -0.0029(8)
C9 0.0173(9) 0.0256(11) 0.0312(11) 0.0008(9) 0.0027(7) 0.0040(7)
C10 0.0356(11) 0.0235(11) 0.0391(11) 0.0048(9) 0.0111(9) -0.0016(8)
C11 0.106(2) 0.0276(14) 0.118(2) 0.0022(15) 0.071(2) 0.0114(14)
C12 0.0636(16) 0.0579(16) 0.0571(15) 0.0296(13) -0.0036(12) -0.0163(13)
C13 0.0477(13) 0.0415(14) 0.0565(14) 0.0065(11) -0.0063(11) -0.0163(10)

loop_
_atom_type_symbol
_atom_type_description
_atom_type_scat_dispersion_real
_atom_type_scat_dispersion_imag
_atom_type_scat_source
C C 0.0033 0.0016 'International Tables Vol C Tables 4.2.6.8 and 6.1.1.4'
H H 0.0000 0.0000 'International Tables Vol C Tables 4.2.6.8 and 6.1.1.4'
N N 0.0061 0.0033 'International Tables Vol C Tables 4.2.6.8 and 6.1.1.4'
O O 0.0106 0.0060 'International Tables Vol C Tables 4.2.6.8 and 6.1.1.4'
P P 0.1023 0.0942 'International Tables Vol C Tables 4.2.6.8 and 6.1.1.4'

loop_
_geom_angle_atom_site_label_1
_geom_angle_atom_site_label_2
_geom_angle_atom_site_label_3
_geom_angle
_geom_angle_site_symmetry_1
_geom_angle_site_symmetry_3
_geom_angle_publ_flag
O1 P1 O3 109.53(7) . . ?
O1 P1 O2 115.80(8) . . ?
O3 P1 O2 108.01(7) . . ?
O1 P1 C5 114.38(8) . . ?
O3 P1 C5 107.92(7) . . ?
O2 P1 C5 100.60(8) . . ?
C1 O2 P1 120.58(13) . . ?
C3 O3 P1 121.81(11) . . ?
C6 O4 H4D 107.7(14) . . ?
C7 O5 H5B 110.5(16) . . ?
N1 O6 C5 111.14(11) . . ?
C9 O8 C10 120.81(13) . . ?
C9 N1 O6 112.62(13) . . ?
C9 N1 C8 123.03(15) . . ?
O6 N1 C8 111.72(13) . . ?
O2 C1 C2' 117.1(7) . . ?
O2 C1 C2 109.2(3) . . ?
C2' C1 C2 34.5(7) . . ?
O2 C1 H1A 109.8 . . ?
C2' C1 H1A 75.9 . . ?
C2 C1 H1A 109.8 . . ?
O2 C1 H1B 109.8 . . ?
C2' C1 H1B 128.1 . . ?
C2 C1 H1B 109.8 . . ?
H1A C1 H1B 108.3 . . ?
C1 C2 H2A 109.5 . . ?
C1 C2 H2B 109.5 . . ?
C1 C2 H2C 109.5 . . ?
C1 C2' H2D 109.5 . . ?
C1 C2' H2E 109.5 . . ?
H2D C2' H2E 109.5 . . ?
C1 C2' H2F 109.5 . . ?
H2D C2' H2F 109.5 . . ?
H2E C2' H2F 109.5 . . ?
O3 C3 C4 108.10(16) . . ?
O3 C3 H3A 110.1 . . ?
C4 C3 H3A 110.1 . . ?
O3 C3 H3B 110.1 . . ?
C4 C3 H3B 110.1 . . ?
H3A C3 H3B 108.4 . . ?
C3 C4 H4A 109.5 . . ?
C3 C4 H4B 109.5 . . ?
H4A C4 H4B 109.5 . . ?
C3 C4 H4C 109.5 . . ?
H4A C4 H4C 109.5 . . ?
H4B C4 H4C 109.5 . . ?
O6 C5 C6 109.44(13) . . ?
O6 C5 P1 105.18(11) . . ?
C6 C5 P1 111.85(12) . . ?
O6 C5 H5 110.1 . . ?
C6 C5 H5 110.1 . . ?
P1 C5 H5 110.1 . . ?
O4 C6 C7 110.45(14) . . ?
O4 C6 C5 108.71(13) . . ?
C7 C6 C5 109.54(14) . . ?
O4 C6 H6 109.4 . . ?
C7 C6 H6 109.4 . . ?
C5 C6 H6 109.4 . . ?
O5 C7 C6 112.45(14) . . ?
O5 C7 C8 106.11(14) . . ?
C6 C7 C8 109.27(15) . . ?
O5 C7 H7 109.6 . . ?
C6 C7 H7 109.6 . . ?
C8 C7 H7 109.6 . . ?
N1 C8 C7 110.57(14) . . ?
N1 C8 H8A 109.5 . . ?
C7 C8 H8A 109.5 . . ?
N1 C8 H8B 109.5 . . ?
C7 C8 H8B 109.5 . . ?
H8A C8 H8B 108.1 . . ?
O7 C9 O8 127.65(17) . . ?
O7 C9 N1 123.94(17) . . ?
O8 C9 N1 108.13(15) . . ?
O8 C10 C13 108.24(15) . . ?
O8 C10 C11 110.59(16) . . ?
C13 C10 C11 113.4(2) . . ?
O8 C10 C12 101.85(16) . . ?
C13 C10 C12 110.60(17) . . ?
C11 C10 C12 111.52(19) . . ?
C10 C11 H11A 109.5 . . ?
C10 C11 H11B 109.5 . . ?
H11A C11 H11B 109.5 . . ?
C10 C11 H11C 109.5 . . ?
H11A C11 H11C 109.5 . . ?
H11B C11 H11C 109.5 . . ?
C10 C12 H12A 109.5 . . ?
C10 C12 H12B 109.5 . . ?
H12A C12 H12B 109.5 . . ?
C10 C12 H12C 109.5 . . ?
H12A C12 H12C 109.5 . . ?
H12B C12 H12C 109.5 . . ?
C10 C13 H13A 109.5 . . ?
C10 C13 H13B 109.5 . . ?
H13A C13 H13B 109.5 . . ?
C10 C13 H13C 109.5 . . ?
H13A C13 H13C 109.5 . . ?
H13B C13 H13C 109.5 . . ?

loop_
_geom_bond_atom_site_label_1
_geom_bond_atom_site_label_2
_geom_bond_distance
_geom_bond_site_symmetry_2
_geom_bond_publ_flag
P1 O1 1.4657(14) . ?
P1 O3 1.5648(12) . ?
P1 O2 1.5669(13) . ?
P1 C5 1.8259(18) . ?
O2 C1 1.452(2) . ?
O3 C3 1.466(2) . ?
O4 C6 1.4232(19) . ?
O4 H4D 0.81(2) . ?
O5 C7 1.411(2) . ?
O5 H5B 0.80(2) . ?
O6 N1 1.4146(18) . ?
O6 C5 1.4498(19) . ?
O7 C9 1.199(2) . ?
O8 C9 1.336(2) . ?
O8 C10 1.482(2) . ?
N1 C9 1.394(2) . ?
N1 C8 1.458(2) . ?
C1 C2' 1.242(13) . ?
C1 C2 1.496(5) . ?
C1 H1A 0.9900 . ?
C1 H1B 0.9900 . ?
C2 H2A 0.9800 . ?
C2 H2B 0.9800 . ?
C2 H2C 0.9800 . ?
C2' H2D 0.9800 . ?
C2' H2E 0.9800 . ?
C2' H2F 0.9800 . ?
C3 C4 1.479(3) . ?
C3 H3A 0.9900 . ?
C3 H3B 0.9900 . ?
C4 H4A 0.9800 . ?
C4 H4B 0.9800 . ?
C4 H4C 0.9800 . ?
C5 C6 1.525(2) . ?
C5 H5 1.0000 . ?
C6 C7 1.513(2) . ?
C6 H6 1.0000 . ?
C7 C8 1.527(2) . ?
C7 H7 1.0000 . ?
C8 H8A 0.9900 . ?
C8 H8B 0.9900 . ?
C10 C13 1.504(3) . ?
C10 C11 1.508(3) . ?
C10 C12 1.508(3) . ?
C11 H11A 0.9800 . ?
C11 H11B 0.9800 . ?
C11 H11C 0.9800 . ?
C12 H12A 0.9800 . ?
C12 H12B 0.9800 . ?
C12 H12C 0.9800 . ?
C13 H13A 0.9800 . ?
C13 H13B 0.9800 . ?
C13 H13C 0.9800 . ?

loop_
_geom_torsion_atom_site_label_1
_geom_torsion_atom_site_label_2
_geom_torsion_atom_site_label_3
_geom_torsion_atom_site_label_4
_geom_torsion
_geom_torsion_site_symmetry_1
_geom_torsion_site_symmetry_2
_geom_torsion_site_symmetry_3
_geom_torsion_site_symmetry_4
_geom_torsion_publ_flag
O1 P1 O2 C1 -41.69(17) . . . . ?
O3 P1 O2 C1 81.51(15) . . . . ?
C5 P1 O2 C1 -165.53(15) . . . . ?
O1 P1 O3 C3 174.64(13) . . . . ?
O2 P1 O3 C3 47.70(14) . . . . ?
C5 P1 O3 C3 -60.27(15) . . . . ?
C5 O6 N1 C9 -80.98(15) . . . . ?
C5 O6 N1 C8 62.29(16) . . . . ?
P1 O2 C1 C2' 129.1(8) . . . . ?
P1 O2 C1 C2 165.7(2) . . . . ?
P1 O3 C3 C4 153.62(14) . . . . ?
N1 O6 C5 C6 -61.19(17) . . . . ?
N1 O6 C5 P1 178.50(10) . . . . ?
O1 P1 C5 O6 86.08(12) . . . . ?
O3 P1 C5 O6 -36.07(12) . . . . ?
O2 P1 C5 O6 -149.10(10) . . . . ?
O1 P1 C5 C6 -32.62(14) . . . . ?
O3 P1 C5 C6 -154.78(11) . . . . ?
O2 P1 C5 C6 92.19(13) . . . . ?
O6 C5 C6 O4 178.31(13) . . . . ?
P1 C5 C6 O4 -65.54(16) . . . . ?
O6 C5 C6 C7 57.54(18) . . . . ?
P1 C5 C6 C7 173.69(11) . . . . ?
O4 C6 C7 O5 -56.12(18) . . . . ?
C5 C6 C7 O5 63.59(18) . . . . ?
O4 C6 C7 C8 -173.67(13) . . . . ?
C5 C6 C7 C8 -53.95(18) . . . . ?
C9 N1 C8 C7 80.6(2) . . . . ?
O6 N1 C8 C7 -58.22(19) . . . . ?
O5 C7 C8 N1 -67.23(18) . . . . ?
C6 C7 C8 N1 54.2(2) . . . . ?
C10 O8 C9 O7 9.5(3) . . . . ?
C10 O8 C9 N1 -176.48(13) . . . . ?
O6 N1 C9 O7 -9.3(2) . . . . ?
C8 N1 C9 O7 -147.79(17) . . . . ?
O6 N1 C9 O8 176.38(12) . . . . ?
C8 N1 C9 O8 37.9(2) . . . . ?
C9 O8 C10 C13 -75.72(19) . . . . ?
C9 O8 C10 C11 49.1(2) . . . . ?
C9 O8 C10 C12 167.68(16) . . . . ?
